data_2015867
loop_
_publ_author_name
'Gustavo Portalone'
'Marcello Colapietro'

_publ_section_title
;
 The 1:1 cocrystals of the proton-transfer compound dilituric
 acid--phenylbiguanide monohydrate
;
_journal_coeditor_code HJ3031
_journal_issue 3
_journal_name_full 'Acta Crystallographica Section C'
_journal_page_first o181
_journal_page_last o184
_journal_paper_doi 10.1107/S0108270107005483
_journal_volume 63
_journal_year 2007
_chemical_formula_iupac 'C8 H12 N5+, C4 H2 N3 O5 -, H2 O'
_chemical_formula_moiety 'C8 H12 N5+, C4 H2 N3 O5 -, H2 O'
_chemical_formula_sum 'C12 H16 N8 O6'
_chemical_formula_weight 368.33
_chemical_name_systematic
;
1-phenylbiguanidium
5-nitro-2,6-dioxo-1,2,3,6-tetrahydropyrimidin-4-olate monohydrate
;
_space_group_IT_number 2
_symmetry_cell_setting triclinic
_symmetry_space_group_name_Hall '-P 1'
_symmetry_space_group_name_H-M 'P -1'
_atom_sites_solution_hydrogens geom
_atom_sites_solution_primary direct
_atom_sites_solution_secondary difmap
_audit_creation_method SHELXL-97
_cell_angle_alpha 97.48(3)
_cell_angle_beta 106.37(3)
_cell_angle_gamma 116.39(4)
_cell_formula_units_Z 4
_cell_length_a 11.387(2)
_cell_length_b 12.135(3)
_cell_length_c 13.804(3)
_cell_measurement_reflns_used 95
_cell_measurement_temperature 298(2)
_cell_measurement_theta_max 20
_cell_measurement_theta_min 10
_cell_volume 1565.3(10)
_computing_cell_refinement XCS
_computing_data_collection 'XCS (Colapietro <i>et al.</i>,  1992)'
_computing_data_reduction XCS
_computing_molecular_graphics 'ORTEP-3 (Farrugia, 1997)'
_computing_publication_material SHELXL97
_computing_structure_refinement 'SHELXL97 (Sheldrick, 1997)'
_computing_structure_solution 'SIR97 (Altomare <i>et al.</i>,  1999)'
_diffrn_ambient_temperature 298(2)
_diffrn_measured_fraction_theta_full 0.977
_diffrn_measured_fraction_theta_max 0.977
_diffrn_measurement_device_type 'Huber CS four-circle'
_diffrn_measurement_method \w
_diffrn_radiation_monochromator graphite
_diffrn_radiation_source 'X-ray tube'
_diffrn_radiation_type MoK\a
_diffrn_radiation_wavelength 0.710689
_diffrn_reflns_av_R_equivalents 0.0321
_diffrn_reflns_av_sigmaI/netI 0.0138
_diffrn_reflns_limit_h_max 13
_diffrn_reflns_limit_h_min 0
_diffrn_reflns_limit_k_max 14
_diffrn_reflns_limit_k_min -14
_diffrn_reflns_limit_l_max 17
_diffrn_reflns_limit_l_min -17
_diffrn_reflns_number 6392
_diffrn_reflns_theta_full 26.00
_diffrn_reflns_theta_max 26.0
_diffrn_reflns_theta_min 2.14
_diffrn_standards_decay_% 3
_diffrn_standards_interval_count 97
_diffrn_standards_number 3
_exptl_absorpt_coefficient_mu 0.128
_exptl_absorpt_correction_type none
_exptl_crystal_colour colourless
_exptl_crystal_density_diffrn 1.563
_exptl_crystal_density_method 'not measured'
_exptl_crystal_description tablet
_exptl_crystal_F_000 768
_exptl_crystal_size_max 0.20
_exptl_crystal_size_mid 0.20
_exptl_crystal_size_min 0.10
_refine_diff_density_max 0.309
_refine_diff_density_min -0.311
_refine_ls_extinction_method none
_refine_ls_goodness_of_fit_ref 1.066
_refine_ls_hydrogen_treatment mixed
_refine_ls_matrix_type full
_refine_ls_number_parameters 529
_refine_ls_number_reflns 6002
_refine_ls_number_restraints 0
_refine_ls_restrained_S_all 1.066
_refine_ls_R_factor_all 0.0672
_refine_ls_R_factor_gt 0.0643
_refine_ls_shift/su_max 0.000
_refine_ls_shift/su_mean 0.000
_refine_ls_structure_factor_coef Fsqd
_refine_ls_weighting_details 'calc w=1/[\s^2^(Fo^2^)+(0.136P)^2^+0.5189P] where P=(Fo^2^+2Fc^2^)/3'
_refine_ls_weighting_scheme calc
_refine_ls_wR_factor_gt 0.1877
_refine_ls_wR_factor_ref 0.1907
_reflns_number_gt 5586
_reflns_number_total 6002
_reflns_threshold_expression I>2\s(I)
_cod_data_source_file hj3031.cif
_cod_data_source_block I
_cod_database_code 2015867
_cod_database_fobs_code 2015867

loop_
_symmetry_equiv_pos_as_xyz
'x, y, z'
'-x, -y, -z'

loop_
_atom_site_type_symbol
_atom_site_label
_atom_site_fract_x
_atom_site_fract_y
_atom_site_fract_z
_atom_site_U_iso_or_equiv
_atom_site_adp_type
_atom_site_calc_flag
_atom_site_refinement_flags
_atom_site_occupancy
O O1 1.18953(17) 0.69889(16) 0.42246(16) 0.0555(5) Uani d . 1
O O2 0.79039(17) 0.30877(14) 0.29188(14) 0.0473(4) Uani d . 1
O O3 0.78012(16) 0.69715(14) 0.27764(13) 0.0435(4) Uani d . 1
O O4 0.55338(17) 0.29896(14) 0.19354(14) 0.0488(4) Uani d . 1
O O5 0.55813(19) 0.46928(18) 0.15946(18) 0.0649(6) Uani d . 1
N N1 0.98064(18) 0.69260(17) 0.35069(14) 0.0386(4) Uani d . 1
N N3 0.98463(19) 0.50534(17) 0.36151(15) 0.0409(4) Uani d . 1
N N4 0.61940(18) 0.41711(16) 0.20522(14) 0.0381(4) Uani d . 1
C C2 1.0587(2) 0.63662(19) 0.38038(17) 0.0399(5) Uani d . 1
C C4 0.8397(2) 0.42679(18) 0.30602(16) 0.0363(4) Uani d . 1
C C5 0.7637(2) 0.49055(18) 0.26890(15) 0.0345(4) Uani d . 1
C C6 0.8341(2) 0.63028(19) 0.29612(15) 0.0341(4) Uani d . 1
H H1 1.027(3) 0.781(3) 0.368(2) 0.046 Uiso d . 1
H H3 1.025(3) 0.466(3) 0.388(2) 0.049 Uiso d . 1
O O11 0.72780(19) 0.98749(17) 0.25228(18) 0.0714(6) Uani d . 1
O O21 1.11466(16) 0.96282(14) 0.42248(13) 0.0449(4) Uani d . 1
O O31 1.11980(16) 1.36359(13) 0.45811(12) 0.0425(4) Uani d . 1
O O41 1.32533(17) 1.17208(16) 0.57376(14) 0.0514(4) Uani d . 1
O O51 1.35341(17) 1.35278(14) 0.54834(15) 0.0531(4) Uani d . 1
N N11 0.92758(19) 1.17249(17) 0.36030(15) 0.0420(4) Uani d . 1
N N31 0.92461(19) 0.97923(17) 0.34010(15) 0.0421(4) Uani d . 1
N N41 1.27818(18) 1.23434(16) 0.52942(14) 0.0377(4) Uani d . 1
C C21 0.8525(2) 1.0425(2) 0.31422(19) 0.0454(5) Uani d . 1
C C41 1.0646(2) 1.03439(18) 0.40932(16) 0.0351(4) Uani d . 1
C C51 1.1368(2) 1.17169(18) 0.45673(15) 0.0343(4) Uani d . 1
C C61 1.0692(2) 1.24560(18) 0.42800(15) 0.0345(4) Uani d . 1
H H11 0.885(3) 1.212(3) 0.339(2) 0.050 Uiso d . 1
H H31 0.885(3) 0.890(3) 0.317(2) 0.051 Uiso d . 1
N N5 0.3395(2) 0.50835(18) 0.04211(16) 0.0438(4) Uani d . 1
N N6 0.5300(2) 0.7077(2) 0.13517(18) 0.0516(5) Uani d . 1
N N7 0.3327(2) 0.68254(17) -0.00397(15) 0.0442(4) Uani d . 1
N N8 0.3986(2) 0.8748(2) 0.11813(18) 0.0542(5) Uani d . 1
N N9 0.3436(2) 0.8557(2) -0.05896(18) 0.0516(5) Uani d . 1
C C7 0.2025(2) 0.4081(2) -0.02590(17) 0.0406(5) Uani d . 1
C C8 0.1865(3) 0.2855(2) -0.0504(2) 0.0558(6) Uani d . 1
H H8 0.2686 0.2741 -0.0247 0.067 Uiso calc R 1
C C9 0.0530(4) 0.1799(3) -0.1115(3) 0.0694(9) Uani d . 1
H H9 0.0415 0.0938 -0.1287 0.083 Uiso calc R 1
C C10 -0.0627(3) 0.1942(3) -0.1480(2) 0.0683(9) Uani d . 1
H H10 -0.1564 0.1190 -0.1910 0.082 Uiso calc R 1
C C11 -0.0467(3) 0.3146(3) -0.1240(2) 0.0622(7) Uani d . 1
H H11A -0.1299 0.3244 -0.1498 0.075 Uiso calc R 1
C C12 0.0855(2) 0.4231(2) -0.0638(2) 0.0498(6) Uani d . 1
H H12 0.0959 0.5088 -0.0484 0.060 Uiso calc R 1
C C13 0.4002(2) 0.6374(2) 0.05911(17) 0.0403(5) Uani d . 1
C C14 0.3610(2) 0.8042(2) 0.02028(17) 0.0418(5) Uani d . 1
H H5 0.391(3) 0.483(3) 0.076(2) 0.053 Uiso d . 1
H H61 0.574(3) 0.803(3) 0.149(2) 0.062 Uiso d . 1
H H62 0.568(4) 0.671(3) 0.170(3) 0.062 Uiso d . 1
H H811 0.400(3) 0.836(3) 0.172(3) 0.065 Uiso d . 1
H H812 0.400(4) 0.944(3) 0.121(3) 0.065 Uiso d . 1
H H911 0.310(3) 0.810(3) -0.125(3) 0.062 Uiso d . 1
H H912 0.336(3) 0.927(3) -0.054(2) 0.062 Uiso d . 1
O O7 0.3181(3) 1.0752(3) 0.0459(3) 0.1111(13) Uani d . 1
H H711 0.384(7) 1.145(6) 0.074(5) 0.142 Uiso d . 1
H H712 0.266(7) 1.094(6) 0.047(5) 0.142 Uiso d . 1
N N51 1.5692(2) 1.61335(18) 0.65324(15) 0.0421(4) Uani d . 1
N N61 1.3751(2) 1.61569(19) 0.54975(16) 0.0455(5) Uani d . 1
N N71 1.59544(19) 1.80863(17) 0.63508(16) 0.0423(4) Uani d . 1
N N81 1.4436(2) 1.88339(19) 0.65789(18) 0.0507(5) Uani d . 1
H H81A 1.4206 1.9462 0.6570 0.061 Uiso calc R 1
H H81B 1.3950 1.8147 0.6789 0.061 Uiso calc R 1
N N91 1.6186(2) 1.99329(19) 0.59798(18) 0.0483(5) Uani d . 1
C C71 1.7076(2) 1.6528(2) 0.72202(17) 0.0394(5) Uani d . 1
C C81 1.8137(3) 1.7786(2) 0.7774(2) 0.0586(7) Uani d . 1
H H81 1.7968 1.8503 0.7717 0.070 Uiso calc R 1
C C91 1.9461(3) 1.8005(3) 0.8418(3) 0.0751(9) Uani d . 1
H H91 2.0226 1.8893 0.8806 0.090 Uiso calc R 1
C C101 1.9725(3) 1.7032(4) 0.8523(3) 0.0697(9) Uani d . 1
H H101 2.0664 1.7217 0.8980 0.084 Uiso calc R 1
C C111 1.8662(4) 1.5789(4) 0.7982(3) 0.0683(8) Uani d . 1
H H111 1.8833 1.5075 0.8058 0.082 Uiso calc R 1
C C121 1.7363(3) 1.5544(3) 0.7337(2) 0.0570(6) Uani d . 1
H H121 1.6615 1.4650 0.6947 0.068 Uiso calc R 1
C C131 1.5123(2) 1.68276(19) 0.61418(16) 0.0369(4) Uani d . 1
C C141 1.5486(2) 1.89194(19) 0.62851(16) 0.0389(5) Uani d . 1
H H51 1.519(3) 1.538(3) 0.634(2) 0.050 Uiso d . 1
H H611 1.336(3) 1.659(3) 0.521(2) 0.054 Uiso d . 1
H H612 1.330(3) 1.531(3) 0.541(2) 0.054 Uiso d . 1
H H913 1.605(3) 2.056(3) 0.606(2) 0.058 Uiso d . 1
H H914 1.692(3) 1.997(3) 0.585(2) 0.058 Uiso d . 1
O O6 1.5985(2) 2.2172(2) 0.68223(17) 0.0602(5) Uani d . 1
H H613 1.522(5) 2.227(4) 0.654(3) 0.095 Uiso d . 1
H H614 1.658(5) 2.267(4) 0.652(3) 0.095 Uiso d . 1

loop_
_atom_site_aniso_label
_atom_site_aniso_U_11
_atom_site_aniso_U_22
_atom_site_aniso_U_33
_atom_site_aniso_U_12
_atom_site_aniso_U_13
_atom_site_aniso_U_23
O1 0.0313(8) 0.0326(8) 0.0744(12) 0.0076(6) 0.0023(7) 0.0037(7)
O2 0.0364(8) 0.0236(7) 0.0646(10) 0.0106(6) 0.0078(7) 0.0038(6)
O3 0.0373(8) 0.0278(7) 0.0507(9) 0.0130(6) 0.0080(6) 0.0003(6)
O4 0.0355(8) 0.0267(7) 0.0593(10) 0.0050(6) 0.0080(7) 0.0007(6)
O5 0.0377(9) 0.0407(10) 0.0859(14) 0.0141(7) -0.0040(9) 0.0107(9)
N1 0.0313(8) 0.0223(8) 0.0451(9) 0.0065(6) 0.0077(7) 0.0006(6)
N3 0.0325(9) 0.0239(8) 0.0519(10) 0.0114(7) 0.0054(7) 0.0024(7)
N4 0.0303(8) 0.0263(8) 0.0414(9) 0.0081(6) 0.0066(7) 0.0005(6)
C2 0.0306(10) 0.0274(10) 0.0443(11) 0.0075(8) 0.0071(8) 0.0014(8)
C4 0.0302(9) 0.0257(9) 0.0391(10) 0.0086(7) 0.0078(7) 0.0008(7)
C5 0.0279(9) 0.0243(9) 0.0374(9) 0.0081(7) 0.0064(7) 0.0003(7)
C6 0.0315(9) 0.0258(9) 0.0335(9) 0.0100(7) 0.0081(7) 0.0005(7)
O11 0.0383(9) 0.0316(9) 0.0928(15) 0.0084(7) -0.0177(9) -0.0064(9)
O21 0.0327(7) 0.0232(7) 0.0600(9) 0.0084(6) 0.0080(6) -0.0009(6)
O31 0.0374(8) 0.0210(7) 0.0496(8) 0.0085(6) 0.0067(6) -0.0027(6)
O41 0.0383(8) 0.0388(9) 0.0552(10) 0.0145(7) 0.0016(7) 0.0032(7)
O51 0.0346(8) 0.0229(7) 0.0673(11) 0.0008(6) 0.0037(7) -0.0038(7)
N11 0.0305(9) 0.0229(8) 0.0503(10) 0.0078(6) 0.0008(7) -0.0014(7)
N31 0.0312(8) 0.0204(8) 0.0502(10) 0.0057(6) 0.0014(7) -0.0045(7)
N41 0.0298(8) 0.0255(8) 0.0401(9) 0.0069(6) 0.0074(7) -0.0029(6)
C21 0.0329(10) 0.0252(10) 0.0517(12) 0.0071(8) -0.0010(9) -0.0016(8)
C41 0.0284(9) 0.0210(8) 0.0403(10) 0.0053(7) 0.0093(7) -0.0015(7)
C51 0.0267(9) 0.0226(8) 0.0359(9) 0.0057(7) 0.0046(7) -0.0026(7)
C61 0.0295(9) 0.0242(9) 0.0358(9) 0.0074(7) 0.0079(7) 0.0002(7)
N5 0.0318(9) 0.0312(9) 0.0495(11) 0.0101(7) 0.0032(7) 0.0041(7)
N6 0.0341(10) 0.0355(11) 0.0585(12) 0.0111(8) -0.0004(8) -0.0011(8)
N7 0.0404(9) 0.0272(9) 0.0430(9) 0.0105(7) 0.0027(7) -0.0014(7)
N8 0.0549(13) 0.0359(11) 0.0521(12) 0.0192(9) 0.0084(9) -0.0051(9)
N9 0.0505(12) 0.0296(10) 0.0529(12) 0.0134(9) 0.0060(9) 0.0030(8)
C7 0.0371(10) 0.0300(10) 0.0377(10) 0.0078(8) 0.0106(8) 0.0012(7)
C8 0.0553(15) 0.0328(11) 0.0687(16) 0.0162(10) 0.0251(12) 0.0031(10)
C9 0.0712(19) 0.0298(12) 0.0751(19) 0.0058(12) 0.0287(16) -0.0075(11)
C10 0.0548(16) 0.0451(15) 0.0510(14) -0.0049(12) 0.0067(12) -0.0038(11)
C11 0.0381(12) 0.0524(15) 0.0572(15) 0.0042(11) 0.0007(11) 0.0091(12)
C12 0.0364(11) 0.0354(11) 0.0540(13) 0.0094(9) 0.0040(9) 0.0048(9)
C13 0.0340(10) 0.0321(10) 0.0389(10) 0.0106(8) 0.0081(8) -0.0014(8)
C14 0.0268(9) 0.0277(10) 0.0470(11) 0.0057(7) 0.0017(8) -0.0026(8)
O7 0.0658(16) 0.0449(13) 0.158(3) 0.0227(11) -0.0113(17) -0.0243(15)
N51 0.0352(9) 0.0220(8) 0.0482(10) 0.0074(7) 0.0047(7) -0.0011(7)
N61 0.0349(9) 0.0272(9) 0.0486(10) 0.0074(7) 0.0012(8) -0.0020(7)
N71 0.0321(9) 0.0254(8) 0.0543(11) 0.0081(7) 0.0107(7) 0.0036(7)
N81 0.0405(10) 0.0314(9) 0.0700(13) 0.0140(8) 0.0202(9) 0.0019(8)
N91 0.0426(11) 0.0297(9) 0.0660(13) 0.0157(8) 0.0185(9) 0.0096(8)
C71 0.0356(10) 0.0324(10) 0.0380(10) 0.0117(8) 0.0104(8) 0.0026(8)
C81 0.0442(13) 0.0346(12) 0.0646(16) 0.0096(10) -0.0004(11) 0.0044(10)
C91 0.0420(14) 0.0663(19) 0.0680(18) 0.0025(13) -0.0012(12) 0.0167(15)
C101 0.0459(15) 0.099(3) 0.0690(18) 0.0370(16) 0.0210(13) 0.0393(18)
C111 0.0679(19) 0.086(2) 0.0646(17) 0.0529(18) 0.0202(15) 0.0210(16)
C121 0.0630(16) 0.0478(14) 0.0541(14) 0.0325(13) 0.0110(12) 0.0052(11)
C131 0.0324(9) 0.0270(9) 0.0370(9) 0.0084(7) 0.0093(7) 0.0006(7)
C141 0.0296(9) 0.0246(9) 0.0411(10) 0.0069(7) 0.0023(8) -0.0036(7)
O6 0.0510(11) 0.0492(11) 0.0694(12) 0.0256(9) 0.0122(9) 0.0075(9)

loop_
_atom_type_symbol
_atom_type_description
_atom_type_scat_dispersion_real
_atom_type_scat_dispersion_imag
_atom_type_scat_source
O O 0.0106 0.0060 'International Tables Vol C Tables 4.2.6.8 and 6.1.1.4'
N N 0.0061 0.0033 'International Tables Vol C Tables 4.2.6.8 and 6.1.1.4'
C C 0.0033 0.0016 'International Tables Vol C Tables 4.2.6.8 and 6.1.1.4'
H H 0.0000 0.0000 'International Tables Vol C Tables 4.2.6.8 and 6.1.1.4'

loop_
_geom_angle_atom_site_label_1
_geom_angle_atom_site_label_2
_geom_angle_atom_site_label_3
_geom_angle
C2 N1 C6 126.80(18)
C2 N1 H1 118.1(17)
C6 N1 H1 115.1(17)
C2 N3 C4 124.9(2)
C2 N3 H3 121(2)
C4 N3 H3 114(2)
O5 N4 O4 120.45(18)
O5 N4 C5 119.73(18)
O4 N4 C5 119.81(19)
O1 C2 N1 122.4(2)
O1 C2 N3 121.2(2)
N1 C2 N3 116.38(19)
O2 C4 N3 116.6(2)
O2 C4 C5 127.31(19)
N3 C4 C5 116.05(18)
N4 C5 C4 119.39(17)
N4 C5 C6 119.31(19)
C4 C5 C6 121.30(18)
O3 C6 N1 117.96(18)
O3 C6 C5 127.99(19)
N1 C6 C5 114.05(19)
C21 N11 C61 126.5(2)
C21 N11 H11 115(2)
C61 N11 H11 118(2)
C21 N31 C41 126.22(18)
C21 N31 H31 124.7(18)
C41 N31 H31 109.0(17)
O41 N41 O51 121.20(18)
O41 N41 C51 120.07(17)
O51 N41 C51 118.72(19)
O11 C21 N11 121.3(2)
O11 C21 N31 122.9(2)
N11 C21 N31 115.81(19)
O21 C41 N31 117.85(17)
O21 C41 C51 127.12(18)
N31 C41 C51 115.02(19)
N41 C51 C41 118.42(19)
N41 C51 C61 120.01(17)
C41 C51 C61 121.52(17)
O31 C61 N11 116.7(2)
O31 C61 C51 128.64(18)
N11 C61 C51 114.64(17)
C13 N5 C7 130.1(2)
C13 N5 H5 116(2)
C7 N5 H5 114(2)
C13 N6 H61 115.4(18)
C13 N6 H62 120(2)
H61 N6 H62 124(3)
C13 N7 C14 123.86(18)
C14 N8 H811 119(2)
C14 N8 H812 114(2)
H811 N8 H812 126(3)
C14 N9 H911 121(2)
C14 N9 H912 123.9(19)
H911 N9 H912 112(3)
C12 C7 C8 119.8(2)
C12 C7 N5 124.6(2)
C8 C7 N5 115.5(2)
C9 C8 C7 119.4(3)
C9 C8 H8 120.3
C7 C8 H8 120.3
C10 C9 C8 121.0(3)
C10 C9 H9 119.5
C8 C9 H9 119.5
C9 C10 C11 119.5(2)
C9 C10 H10 120.2
C11 C10 H10 120.2
C10 C11 C12 121.3(3)
C10 C11 H11A 119.4
C12 C11 H11A 119.4
C7 C12 C11 119.1(3)
C7 C12 H12 120.5
C11 C12 H12 120.5
N7 C13 N6 125.8(2)
N7 C13 N5 118.86(19)
N6 C13 N5 115.2(2)
N7 C14 N8 123.7(2)
N7 C14 N9 117.8(2)
N8 C14 N9 118.3(2)
H711 O7 H712 95(6)
C131 N51 C71 130.64(19)
C131 N51 H51 116(2)
C71 N51 H51 113(2)
C131 N61 H611 118(2)
C131 N61 H612 116.1(19)
H611 N61 H612 126(3)
C131 N71 C141 124.20(19)
C141 N81 H81A 120.0
C141 N81 H81B 120.0
H81A N81 H81B 120.0
C141 N91 H913 120(2)
C141 N91 H914 115(2)
H913 N91 H914 124(3)
C81 C71 C121 118.8(2)
C81 C71 N51 125.7(2)
C121 C71 N51 115.5(2)
C71 C81 C91 118.1(3)
C71 C81 H81 121.0
C91 C81 H81 121.0
C101 C91 C81 122.4(3)
C101 C91 H91 118.8
C81 C91 H91 118.8
C91 C101 C111 119.1(3)
C91 C101 H101 120.5
C111 C101 H101 120.5
C121 C111 C101 120.0(3)
C121 C111 H111 120.0
C101 C111 H111 120.0
C111 C121 C71 121.7(3)
C111 C121 H121 119.2
C71 C121 H121 119.2
N71 C131 N61 124.4(2)
N71 C131 N51 119.2(2)
N61 C131 N51 116.15(19)
N81 C141 N91 119.1(2)
N81 C141 N71 123.5(2)
N91 C141 N71 117.2(2)
H613 O6 H614 100(4)

loop_
_geom_bond_atom_site_label_1
_geom_bond_atom_site_label_2
_geom_bond_distance
O1 C2 1.235(3)
O2 C4 1.247(3)
O3 C6 1.229(3)
O4 N4 1.249(2)
O5 N4 1.239(3)
N1 C2 1.350(3)
N1 C6 1.395(3)
N1 H1 0.92(3)
N3 C2 1.375(3)
N3 C4 1.385(3)
N3 H3 0.84(3)
N4 C5 1.395(3)
C4 C5 1.435(3)
C5 C6 1.454(3)
O11 C21 1.232(3)
O21 C41 1.239(3)
O31 C61 1.238(2)
O41 N41 1.237(3)
O51 N41 1.245(2)
N11 C21 1.362(3)
N11 C61 1.387(3)
N11 H11 0.85(3)
N31 C21 1.363(3)
N31 C41 1.389(3)
N31 H31 0.93(3)
N41 C51 1.407(3)
C41 C51 1.441(3)
C51 C61 1.445(3)
N5 C13 1.355(3)
N5 C7 1.409(3)
N5 H5 0.83(3)
N6 C13 1.336(3)
N6 H61 1.00(3)
N6 H62 0.86(3)
N7 C13 1.331(3)
N7 C14 1.335(3)
N8 C14 1.338(3)
N8 H811 0.94(3)
N8 H812 0.83(3)
N9 C14 1.339(3)
N9 H911 0.87(3)
N9 H912 0.91(3)
C7 C12 1.388(4)
C7 C8 1.398(3)
C8 C9 1.388(4)
C8 H8 0.9800
C9 C10 1.369(5)
C9 H9 0.9800
C10 C11 1.371(5)
C10 H10 0.9800
C11 C12 1.393(3)
C11 H11A 0.9800
C12 H12 0.9800
O7 H711 0.79(7)
O7 H712 0.72(6)
N51 C131 1.351(3)
N51 C71 1.408(3)
N51 H51 0.79(3)
N61 C131 1.339(3)
N61 H611 0.89(3)
N61 H612 0.90(3)
N71 C131 1.326(3)
N71 C141 1.339(3)
N81 C141 1.333(3)
N81 H81A 0.9100
N81 H81B 0.9100
N91 C141 1.334(3)
N91 H913 0.84(3)
N91 H914 0.89(3)
C71 C81 1.382(3)
C71 C121 1.389(4)
C81 C91 1.401(4)
C81 H81 0.9800
C91 C101 1.356(5)
C91 H91 0.9800
C101 C111 1.368(5)
C101 H101 0.9800
C111 C121 1.366(4)
C111 H111 0.9800
C121 H121 0.9800
O6 H613 0.92(5)
O6 H614 0.92(4)

loop_
_geom_hbond_atom_site_label_D
_geom_hbond_atom_site_label_H
_geom_hbond_atom_site_label_A
_geom_hbond_site_symmetry_A
_geom_hbond_distance_DH
_geom_hbond_distance_HA
_geom_hbond_distance_DA
_geom_hbond_angle_DHA
N1 H1 O21 . 0.92(3) 1.90(3) 2.814(3) 171(2)
N3 H3 O31 1_545 0.84(3) 2.14(3) 2.983(3) 177(3)
N11 H11 O2 1_565 0.85(3) 1.97(3) 2.818(3) 178(3)
N31 H31 O3 . 0.93(3) 2.01(3) 2.932(3) 171(2)
N5 H5 O5 . 0.83(3) 2.02(3) 2.832(3) 164(3)
N6 H61 O11 . 1.00(3) 2.09(3) 2.989(3) 148(3)
N6 H62 O3 . 0.86(3) 2.30(3) 3.038(3) 144(3)
N6 H62 O5 . 0.86(3) 2.38(3) 3.099(3) 142(3)
N8 H811 O6 2_786 0.94(3) 2.18(3) 3.103(4) 167(3)
N8 H812 O7 . 0.83(3) 2.38(3) 3.137(4) 152(3)
N9 H911 O2 2_665 0.87(3) 2.21(3) 3.083(3) 175(3)
N9 H912 O7 . 0.91(3) 2.23(3) 3.033(4) 147(3)
N51 H51 O51 . 0.79(3) 2.07(3) 2.834(3) 163(3)
N61 H611 O1 1_565 0.89(3) 2.12(3) 2.973(3) 161(3)
N61 H612 O31 . 0.90(3) 2.17(3) 2.903(3) 139(3)
N61 H612 O51 . 0.90(3) 2.30(3) 3.086(3) 146(3)
N81 H81A O6 . 0.91 2.90 3.549(3) 129.3
N81 H81A O11 2_786 0.91 2.69 3.374(3) 133.1
N81 H81B O2 2_776 0.91 2.17 2.993(3) 150.8
N81 H81B O4 2_776 0.91 2.47 3.211(3) 138.4
N91 H913 O6 . 0.84(3) 2.14(3) 2.945(3) 160(3)
N91 H914 O21 2_886 0.89(3) 2.07(3) 2.945(3) 169(3)
O6 H613 O41 1_565 0.92(5) 1.94(5) 2.804(3) 156(4)
O6 H614 O1 2_886 0.92(4) 2.18(4) 3.019(3) 151(4)
O7 H711 O4 1_565 0.79(7) 2.03(7) 2.778(4) 158(6)

loop_
_geom_torsion_atom_site_label_1
_geom_torsion_atom_site_label_2
_geom_torsion_atom_site_label_3
_geom_torsion_atom_site_label_4
_geom_torsion
C6 N1 C2 O1 175.1(2)
C6 N1 C2 N3 -5.1(3)
C4 N3 C2 O1 -173.6(2)
C4 N3 C2 N1 6.5(3)
C2 N3 C4 O2 176.8(2)
C2 N3 C4 C5 -1.7(3)
O5 N4 C5 C4 -168.8(2)
O4 N4 C5 C4 10.2(3)
O5 N4 C5 C6 11.1(3)
O4 N4 C5 C6 -169.92(19)
O2 C4 C5 N4 -3.4(3)
N3 C4 C5 N4 174.91(18)
O2 C4 C5 C6 176.8(2)
N3 C4 C5 C6 -4.9(3)
C2 N1 C6 O3 178.4(2)
C2 N1 C6 C5 -1.0(3)
N4 C5 C6 O3 7.0(3)
C4 C5 C6 O3 -173.2(2)
N4 C5 C6 N1 -173.68(17)
C4 C5 C6 N1 6.2(3)
C61 N11 C21 O11 -177.6(2)
C61 N11 C21 N31 1.7(4)
C41 N31 C21 O11 -179.7(3)
C41 N31 C21 N11 1.1(4)
C21 N31 C41 O21 -178.7(2)
C21 N31 C41 C51 0.1(3)
O41 N41 C51 C41 -20.2(3)
O51 N41 C51 C41 160.34(19)
O41 N41 C51 C61 162.32(19)
O51 N41 C51 C61 -17.1(3)
O21 C41 C51 N41 -2.6(3)
N31 C41 C51 N41 178.77(18)
O21 C41 C51 C61 174.9(2)
N31 C41 C51 C61 -3.8(3)
C21 N11 C61 O31 177.0(2)
C21 N11 C61 C51 -5.0(3)
N41 C51 C61 O31 1.1(3)
C41 C51 C61 O31 -176.3(2)
N41 C51 C61 N11 -176.61(18)
C41 C51 C61 N11 6.0(3)
C13 N5 C7 C12 -22.8(4)
C13 N5 C7 C8 160.6(2)
C12 C7 C8 C9 -0.8(4)
N5 C7 C8 C9 176.0(2)
C7 C8 C9 C10 0.1(5)
C8 C9 C10 C11 0.0(5)
C9 C10 C11 C12 0.5(5)
C8 C7 C12 C11 1.3(4)
N5 C7 C12 C11 -175.1(2)
C10 C11 C12 C7 -1.2(4)
C14 N7 C13 N6 -23.4(4)
C14 N7 C13 N5 161.7(2)
C7 N5 C13 N7 -9.2(4)
C7 N5 C13 N6 175.4(2)
C13 N7 C14 N8 -35.7(4)
C13 N7 C14 N9 148.0(2)
C131 N51 C71 C81 9.6(4)
C131 N51 C71 C121 -170.5(2)
C121 C71 C81 C91 0.8(4)
N51 C71 C81 C91 -179.4(3)
C71 C81 C91 C101 -0.8(5)
C81 C91 C101 C111 0.0(5)
C91 C101 C111 C121 0.8(5)
C101 C111 C121 C71 -0.8(5)
C81 C71 C121 C111 0.0(4)
N51 C71 C121 C111 -179.8(3)
C141 N71 C131 N61 25.4(4)
C141 N71 C131 N51 -159.6(2)
C71 N51 C131 N71 4.8(4)
C71 N51 C131 N61 -179.8(2)
C131 N71 C141 N81 38.6(3)
C131 N71 C141 N91 -146.4(2)
